data_7203693
loop_
_publ_author_name
'Liu, Yu'
'Tiekink, Edward R. T.'

_publ_section_title
;
 Supramolecular associations in binary antimony(iii) dithiocarbamates:
 influence of ligand steric bulk, influence on coordination geometry,
 and competition with hydrogen-bonding
;
_journal_issue 2
_journal_name_full CrystEngComm
_journal_page_first 20
_journal_paper_doi 10.1039/b416493h
_journal_volume 7
_journal_year 2005
_chemical_formula_sum 'C9.33 H18.33 Cl N3 S6 Sb'
_chemical_formula_weight 522.16
_space_group_IT_number 148
_symmetry_cell_setting rhombohedral
_symmetry_space_group_name_Hall '-R 3'
_symmetry_space_group_name_H-M 'R -3 :H'
_atom_sites_solution_hydrogens geom
_atom_sites_solution_primary direct
_atom_sites_solution_secondary difmap
_audit_creation_method SHELXL-97
_cell_angle_alpha 90
_cell_angle_beta 90
_cell_angle_gamma 120
_cell_formula_units_Z 18
_cell_length_a 26.6252(6)
_cell_length_b 26.6252
_cell_length_c 14.6744(7)
_cell_measurement_reflns_used 5366
_cell_measurement_temperature 223(2)
_cell_measurement_theta_max 28.3
_cell_measurement_theta_min 2.3
_cell_volume 9009.0(5)
_computing_cell_refinement 'SAINT (Bruker, 2000)'
_computing_data_collection 'SMART (Bruker, 2000)'
_computing_data_reduction 'SHELXTL (Bruker, 2000)'
_computing_molecular_graphics 'ORTEPII (Johnson, 1976)'
_computing_publication_material 'Bruker SHEXLTL (Bruker, 2000)'
_computing_structure_refinement 'SHELXL-97 (Sheldrick, 1997)'
_computing_structure_solution 'PATTY in DIRDIF92 (Beurskens et al., 1992)'
_diffrn_ambient_temperature 223(2)
_diffrn_measured_fraction_theta_full 0.999
_diffrn_measured_fraction_theta_max 0.999
_diffrn_measurement_device_type 'Bruker AXS SMART CCD'
_diffrn_measurement_method '\w scans'
_diffrn_radiation_monochromator graphite
_diffrn_radiation_source 'fine-focus sealed tube'
_diffrn_radiation_type MoK\a
_diffrn_radiation_wavelength 0.71069
_diffrn_reflns_av_R_equivalents 0.039
_diffrn_reflns_av_sigmaI/netI 0.030
_diffrn_reflns_limit_h_max 34
_diffrn_reflns_limit_h_min -37
_diffrn_reflns_limit_k_max 37
_diffrn_reflns_limit_k_min -23
_diffrn_reflns_limit_l_max 20
_diffrn_reflns_limit_l_min -18
_diffrn_reflns_number 25470
_diffrn_reflns_theta_full 30.0
_diffrn_reflns_theta_max 30.0
_diffrn_reflns_theta_min 1.5
_diffrn_standards_decay_% 0
_diffrn_standards_number 0
_exptl_absorpt_coefficient_mu 2.131
_exptl_absorpt_correction_T_max 1
_exptl_absorpt_correction_T_min 0.769
_exptl_absorpt_correction_type multi-scan
_exptl_absorpt_process_details '(SADABS, Bruker, 2000 & Blessing, 1995)'
_exptl_crystal_colour pale-yellow
_exptl_crystal_density_diffrn 1.732
_exptl_crystal_density_method 'not measured'
_exptl_crystal_description block
_exptl_crystal_F_000 4668
_exptl_crystal_size_max 0.29
_exptl_crystal_size_mid 0.26
_exptl_crystal_size_min 0.23
_refine_diff_density_max 1.34
_refine_diff_density_min -1.16
_refine_diff_density_rms 0.113
_refine_ls_extinction_method none
_refine_ls_goodness_of_fit_ref 1.03
_refine_ls_hydrogen_treatment constr
_refine_ls_matrix_type full
_refine_ls_number_parameters 192
_refine_ls_number_reflns 5864
_refine_ls_number_restraints 3
_refine_ls_restrained_S_all 1.03
_refine_ls_R_factor_all 0.054
_refine_ls_R_factor_gt 0.043
_refine_ls_shift/su_max 0.002
_refine_ls_shift/su_mean 0.000
_refine_ls_structure_factor_coef Fsqd
_refine_ls_weighting_details 'calc w=1/[\s^2^(Fo^2^)+(0.066P)^2^+14.783P] where P=(Fo^2^+2Fc^2^)/3'
_refine_ls_weighting_scheme calc
_refine_ls_wR_factor_gt 0.111
_refine_ls_wR_factor_ref 0.118
_reflns_number_gt 4731
_reflns_number_total 5864
_reflns_threshold_expression I>2\s(I)
_cod_data_source_file b416493h.txt
_cod_data_source_block Sb{S2CNMe)2}3
_cod_original_sg_symbol_H-M R-3
_cod_database_code 7203693

loop_
_symmetry_equiv_pos_as_xyz
'x, y, z'
'-y, x-y, z'
'-x+y, -x, z'
'x+2/3, y+1/3, z+1/3'
'-y+2/3, x-y+1/3, z+1/3'
'-x+y+2/3, -x+1/3, z+1/3'
'x+1/3, y+2/3, z+2/3'
'-y+1/3, x-y+2/3, z+2/3'
'-x+y+1/3, -x+2/3, z+2/3'
'-x, -y, -z'
'y, -x+y, -z'
'x-y, x, -z'
'-x+2/3, -y+1/3, -z+1/3'
'y+2/3, -x+y+1/3, -z+1/3'
'x-y+2/3, x+1/3, -z+1/3'
'-x+1/3, -y+2/3, -z+2/3'
'y+1/3, -x+y+2/3, -z+2/3'
'x-y+1/3, x+2/3, -z+2/3'

loop_
_atom_site_label
_atom_site_type_symbol
_atom_site_fract_x
_atom_site_fract_y
_atom_site_fract_z
_atom_site_U_iso_or_equiv
_atom_site_adp_type
_atom_site_occupancy
_atom_site_symmetry_multiplicity
_atom_site_calc_flag
_atom_site_refinement_flags
_atom_site_disorder_assembly
_atom_site_disorder_group
Sb Sb 0.534459(9) 0.451606(9) 0.116294(16) 0.03913(9) Uani 1 1 d . . .
S1 S 0.61236(4) 0.44154(4) 0.19872(6) 0.0452(2) Uani 1 1 d . . .
S2 S 0.65385(4) 0.53155(4) 0.05499(7) 0.0537(2) Uani 1 1 d . . .
S3 S 0.53320(4) 0.37643(4) 0.00946(6) 0.04344(19) Uani 1 1 d . . .
S4 S 0.44165(5) 0.40708(5) -0.02595(7) 0.0550(2) Uani 1 1 d . . .
S5 S 0.46666(4) 0.36362(3) 0.21153(6) 0.04084(19) Uani 1 1 d . . .
S6 S 0.49832(5) 0.47655(4) 0.29782(8) 0.0585(3) Uani 1 1 d . . .
N1 N 0.72292(12) 0.51126(14) 0.1608(2) 0.0463(7) Uani 1 1 d . . .
N2 N 0.45011(13) 0.32447(15) -0.1125(2) 0.0480(7) Uani 1 1 d . . .
N3 N 0.41995(13) 0.37353(13) 0.3640(2) 0.0450(6) Uani 1 1 d . . .
C1 C 0.66922(14) 0.49746(15) 0.1384(2) 0.0383(6) Uani 1 1 d . . .
C2 C 0.7361(2) 0.4829(2) 0.2345(3) 0.0695(13) Uani 1 1 d . . .
H2A H 0.7099 0.4758 0.2851 0.104 Uiso 1 1 calc R . .
H2B H 0.7758 0.5077 0.2545 0.104 Uiso 1 1 calc R . .
H2C H 0.7313 0.4463 0.2130 0.104 Uiso 1 1 calc R . .
C3 C 0.77381(17) 0.5568(2) 0.1154(3) 0.0640(11) Uani 1 1 d . . .
H3A H 0.7620 0.5692 0.0613 0.096 Uiso 1 1 calc R . .
H3B H 0.7994 0.5423 0.0982 0.096 Uiso 1 1 calc R . .
H3C H 0.7941 0.5895 0.1565 0.096 Uiso 1 1 calc R . .
C4 C 0.47128(14) 0.36539(15) -0.0505(2) 0.0395(7) Uani 1 1 d . . .
C5 C 0.4759(2) 0.2891(2) -0.1370(3) 0.0670(12) Uani 1 1 d . . .
H5A H 0.4862 0.2945 -0.2011 0.101 Uiso 1 1 calc R . .
H5B H 0.4481 0.2486 -0.1256 0.101 Uiso 1 1 calc R . .
H5C H 0.5104 0.3008 -0.1007 0.101 Uiso 1 1 calc R . .
C6 C 0.39842(18) 0.3122(2) -0.1649(3) 0.0618(11) Uani 1 1 d . . .
H6A H 0.3716 0.3170 -0.1261 0.093 Uiso 1 1 calc R . .
H6B H 0.3798 0.2727 -0.1874 0.093 Uiso 1 1 calc R . .
H6C H 0.4095 0.3389 -0.2159 0.093 Uiso 1 1 calc R . .
C7 C 0.45806(14) 0.40295(14) 0.2995(2) 0.0399(7) Uani 1 1 d . . .
C8 C 0.38455(19) 0.31033(17) 0.3631(3) 0.0573(10) Uani 1 1 d . . .
H8A H 0.3482 0.2989 0.3323 0.086 Uiso 1 1 calc R . .
H8B H 0.3769 0.2960 0.4252 0.086 Uiso 1 1 calc R . .
H8C H 0.4051 0.2942 0.3312 0.086 Uiso 1 1 calc R . .
C9 C 0.4063(2) 0.4026(2) 0.4365(3) 0.0661(12) Uani 1 1 d . . .
H9A H 0.4342 0.4438 0.4353 0.099 Uiso 1 1 calc R . .
H9B H 0.4080 0.3867 0.4950 0.099 Uiso 1 1 calc R . .
H9C H 0.3676 0.3967 0.4270 0.099 Uiso 1 1 calc R . .
C10 C 0.3333 0.6667 0.3212(6) 0.336(18) Uiso 1 3 d SD . .
Cl1 Cl 0.34761(15) 0.73829(7) 0.3236(3) 0.0609(8) Uiso 0.33 1 d PD . .
Cl2 Cl 0.3434(2) 0.73267(16) 0.2800(4) 0.0904(13) Uiso 0.33 1 d PD . .
Cl3 Cl 0.3237(5) 0.6895(4) 0.4283(5) 0.177(3) Uiso 0.33 1 d PD . .

loop_
_atom_site_aniso_label
_atom_site_aniso_U_11
_atom_site_aniso_U_22
_atom_site_aniso_U_33
_atom_site_aniso_U_23
_atom_site_aniso_U_13
_atom_site_aniso_U_12
Sb 0.03372(12) 0.03592(13) 0.04830(15) -0.00047(8) -0.00110(8) 0.01782(9)
S1 0.0343(4) 0.0541(5) 0.0430(4) 0.0135(4) 0.0032(3) 0.0190(4)
S2 0.0460(5) 0.0540(5) 0.0538(5) 0.0180(4) -0.0004(4) 0.0194(4)
S3 0.0388(4) 0.0513(5) 0.0482(4) -0.0063(4) -0.0045(3) 0.0286(4)
S4 0.0528(5) 0.0629(6) 0.0652(6) 0.0009(5) -0.0059(4) 0.0409(5)
S5 0.0377(4) 0.0327(4) 0.0507(5) -0.0051(3) 0.0047(3) 0.0166(3)
S6 0.0529(5) 0.0367(4) 0.0761(7) -0.0148(4) 0.0087(5) 0.0151(4)
N1 0.0335(14) 0.0591(18) 0.0414(15) 0.0039(13) 0.0018(11) 0.0193(13)
N2 0.0456(16) 0.0610(19) 0.0373(14) -0.0018(13) -0.0005(12) 0.0265(15)
N3 0.0454(16) 0.0436(15) 0.0512(17) -0.0040(13) 0.0069(13) 0.0262(13)
C1 0.0351(15) 0.0430(17) 0.0336(15) -0.0018(12) -0.0009(12) 0.0173(13)
C2 0.053(2) 0.096(4) 0.064(3) 0.015(2) -0.007(2) 0.041(3)
C3 0.0378(19) 0.064(3) 0.081(3) 0.013(2) 0.0136(19) 0.0191(18)
C4 0.0343(15) 0.0472(18) 0.0389(16) 0.0070(13) 0.0037(12) 0.0219(14)
C5 0.078(3) 0.080(3) 0.056(2) -0.023(2) -0.008(2) 0.049(3)
C6 0.047(2) 0.087(3) 0.047(2) -0.007(2) -0.0103(17) 0.030(2)
C7 0.0338(15) 0.0374(16) 0.0516(18) -0.0085(13) -0.0035(13) 0.0201(13)
C8 0.061(2) 0.046(2) 0.061(2) 0.0070(17) 0.0139(19) 0.0243(19)
C9 0.076(3) 0.069(3) 0.065(3) -0.004(2) 0.020(2) 0.044(3)

loop_
_atom_type_symbol
_atom_type_description
_atom_type_scat_dispersion_real
_atom_type_scat_dispersion_imag
_atom_type_scat_source
C C 0.0033 0.0016 'International Tables Vol C Tables 4.2.6.8 and 6.1.1.4'
H H 0.0000 0.0000 'International Tables Vol C Tables 4.2.6.8 and 6.1.1.4'
N N 0.0061 0.0033 'International Tables Vol C Tables 4.2.6.8 and 6.1.1.4'
S S 0.1246 0.1234 'International Tables Vol C Tables 4.2.6.8 and 6.1.1.4'
Sb Sb -0.5866 1.5461 'International Tables Vol C Tables 4.2.6.8 and 6.1.1.4'
Cl Cl 0.1484 0.1585 'International Tables Vol C Tables 4.2.6.8 and 6.1.1.4'

loop_
_geom_angle_atom_site_label_1
_geom_angle_atom_site_label_2
_geom_angle_atom_site_label_3
_geom_angle
_geom_angle_site_symmetry_1
_geom_angle_site_symmetry_3
_geom_angle_publ_flag
S1 Sb S3 84.24(3) . . ?
S1 Sb S5 83.20(3) . . ?
S3 Sb S5 83.64(3) . . ?
C1 S1 Sb 94.30(11) . . ?
C4 S3 Sb 94.76(12) . . ?
C7 S5 Sb 95.68(12) . . ?
C1 N1 C3 123.0(3) . . ?
C1 N1 C2 123.0(3) . . ?
C3 N1 C2 114.1(3) . . ?
C4 N2 C6 121.0(3) . . ?
C4 N2 C5 124.2(3) . . ?
C6 N2 C5 114.8(3) . . ?
C7 N3 C8 122.6(3) . . ?
C7 N3 C9 121.8(3) . . ?
C8 N3 C9 115.3(3) . . ?
N1 C1 S2 123.1(3) . . ?
N1 C1 S1 117.8(2) . . ?
S2 C1 S1 119.07(19) . . ?
N1 C2 H2A 109.5 . . ?
N1 C2 H2B 109.5 . . ?
H2A C2 H2B 109.5 . . ?
N1 C2 H2C 109.5 . . ?
H2A C2 H2C 109.5 . . ?
H2B C2 H2C 109.5 . . ?
N1 C3 H3A 109.5 . . ?
N1 C3 H3B 109.5 . . ?
H3A C3 H3B 109.5 . . ?
N1 C3 H3C 109.5 . . ?
H3A C3 H3C 109.5 . . ?
H3B C3 H3C 109.5 . . ?
N2 C4 S4 123.1(3) . . ?
N2 C4 S3 117.6(3) . . ?
S4 C4 S3 119.3(2) . . ?
N2 C5 H5A 109.5 . . ?
N2 C5 H5B 109.5 . . ?
H5A C5 H5B 109.5 . . ?
N2 C5 H5C 109.5 . . ?
H5A C5 H5C 109.5 . . ?
H5B C5 H5C 109.5 . . ?
N2 C6 H6A 109.5 . . ?
N2 C6 H6B 109.5 . . ?
H6A C6 H6B 109.5 . . ?
N2 C6 H6C 109.5 . . ?
H6A C6 H6C 109.5 . . ?
H6B C6 H6C 109.5 . . ?
N3 C7 S6 123.3(3) . . ?
N3 C7 S5 117.8(2) . . ?
S6 C7 S5 119.0(2) . . ?
N3 C8 H8A 109.5 . . ?
N3 C8 H8B 109.5 . . ?
H8A C8 H8B 109.5 . . ?
N3 C8 H8C 109.5 . . ?
H8A C8 H8C 109.5 . . ?
H8B C8 H8C 109.5 . . ?
N3 C9 H9A 109.5 . . ?
N3 C9 H9B 109.5 . . ?
H9A C9 H9B 109.5 . . ?
N3 C9 H9C 109.5 . . ?
H9A C9 H9C 109.5 . . ?
H9B C9 H9C 109.5 . . ?
Cl2 C10 Cl2 108.7(3) . 2_665 ?
Cl2 C10 Cl2 108.7(3) . 3_565 ?
Cl2 C10 Cl2 108.7(3) 2_665 3_565 ?
Cl2 C10 Cl1 21.58(17) . . ?
Cl2 C10 Cl1 120.9(3) 2_665 . ?
Cl2 C10 Cl1 115.9(3) 3_565 . ?
Cl2 C10 Cl1 115.9(3) . 2_665 ?
Cl2 C10 Cl1 21.58(17) 2_665 2_665 ?
Cl2 C10 Cl1 120.9(3) 3_565 2_665 ?
Cl1 C10 Cl1 119.96(2) . 2_665 ?
Cl2 C10 Cl1 120.9(3) . 3_565 ?
Cl2 C10 Cl1 115.9(3) 2_665 3_565 ?
Cl2 C10 Cl1 21.58(17) 3_565 3_565 ?
Cl1 C10 Cl1 119.96(2) . 3_565 ?
Cl1 C10 Cl1 119.96(2) 2_665 3_565 ?
Cl2 C10 Cl3 86.3(4) . . ?
Cl2 C10 Cl3 110.4(5) 2_665 . ?
Cl2 C10 Cl3 130.4(5) 3_565 . ?
Cl1 C10 Cl3 65.9(4) . . ?
Cl1 C10 Cl3 90.0(5) 2_665 . ?
Cl1 C10 Cl3 110.7(5) 3_565 . ?
Cl2 C10 Cl3 130.4(5) . 2_665 ?
Cl2 C10 Cl3 86.3(4) 2_665 2_665 ?
Cl2 C10 Cl3 110.4(5) 3_565 2_665 ?
Cl1 C10 Cl3 110.7(5) . 2_665 ?
Cl1 C10 Cl3 65.9(4) 2_665 2_665 ?
Cl1 C10 Cl3 90.0(5) 3_565 2_665 ?
Cl3 C10 Cl3 44.8(5) . 2_665 ?
Cl2 C10 Cl3 110.4(5) . 3_565 ?
Cl2 C10 Cl3 130.4(5) 2_665 3_565 ?
Cl2 C10 Cl3 86.3(4) 3_565 3_565 ?
Cl1 C10 Cl3 90.0(5) . 3_565 ?
Cl1 C10 Cl3 110.7(5) 2_665 3_565 ?
Cl1 C10 Cl3 65.9(4) 3_565 3_565 ?
Cl3 C10 Cl3 44.8(5) . 3_565 ?
Cl3 C10 Cl3 44.8(5) 2_665 3_565 ?
C10 Cl1 Cl3 57.07(19) . . ?
C10 Cl2 Cl2 35.66(16) . 2_665 ?
C10 Cl2 Cl2 35.66(16) . 3_565 ?
Cl2 Cl2 Cl2 60.000(1) 2_665 3_565 ?
Cl3 Cl3 Cl3 60.000(5) 3_565 2_665 ?
Cl3 Cl3 C10 67.6(2) 3_565 . ?
Cl3 Cl3 C10 67.6(2) 2_665 . ?
Cl3 Cl3 Cl1 98.2(7) 3_565 . ?
Cl3 Cl3 Cl1 124.6(2) 2_665 . ?
C10 Cl3 Cl1 57.03(19) . . ?

loop_
_geom_bond_atom_site_label_1
_geom_bond_atom_site_label_2
_geom_bond_distance
_geom_bond_site_symmetry_2
_geom_bond_publ_flag
Sb S1 2.5282(9) . ?
Sb S3 2.5294(9) . ?
Sb S5 2.5438(9) . ?
S1 C1 1.743(3) . ?
S2 C1 1.692(3) . ?
S3 C4 1.759(3) . ?
S4 C4 1.691(3) . ?
S5 C7 1.747(3) . ?
S6 C7 1.700(3) . ?
N1 C1 1.327(4) . ?
N1 C3 1.452(5) . ?
N1 C2 1.458(5) . ?
N2 C4 1.310(5) . ?
N2 C6 1.464(5) . ?
N2 C5 1.460(5) . ?
N3 C7 1.321(4) . ?
N3 C8 1.461(5) . ?
N3 C9 1.464(5) . ?
C2 H2A 0.9700 . ?
C2 H2B 0.9700 . ?
C2 H2C 0.9700 . ?
C3 H3A 0.9700 . ?
C3 H3B 0.9700 . ?
C3 H3C 0.9700 . ?
C5 H5A 0.9700 . ?
C5 H5B 0.9700 . ?
C5 H5C 0.9700 . ?
C6 H6A 0.9700 . ?
C6 H6B 0.9700 . ?
C6 H6C 0.9700 . ?
C8 H8A 0.9700 . ?
C8 H8B 0.9700 . ?
C8 H8C 0.9700 . ?
C9 H9A 0.9700 . ?
C9 H9B 0.9700 . ?
C9 H9C 0.9700 . ?
C10 Cl2 1.7480(10) . ?
C10 Cl2 1.7480(10) 2_665 ?
C10 Cl2 1.7481(10) 3_565 ?
C10 Cl1 1.7485(10) . ?
C10 Cl1 1.7485(10) 2_665 ?
C10 Cl1 1.7485(10) 3_565 ?
C10 Cl3 1.7493(10) . ?
C10 Cl3 1.7493(10) 2_665 ?
C10 Cl3 1.7493(10) 3_565 ?
Cl1 Cl3 1.903(10) . ?
Cl2 Cl2 2.841(6) 2_665 ?
Cl2 Cl2 2.841(6) 3_565 ?
Cl3 Cl3 1.333(14) 3_565 ?
Cl3 Cl3 1.333(14) 2_665 ?
